data_4312227
loop_
_publ_author_name
'Nathalie Mah\'e'
'Thierry Bataille'

_publ_section_title
;
 Synthesis, Crystal Structure from Single-Crystal and Powder X-ray
 Diffraction Data, and Thermal Behavior of Mixed Potassium Lanthanide
 Squarates: Thermal Transformations of Layered [Ln(H2O)6]K(H2C4O4)(C4O4)2
 into Pillared LnK(C4O4)2 (Ln = Y, La, Gd, Er)
;
_journal_name_full 'Inorganic Chemistry'
_journal_page_first 8379
_journal_page_last 8386
_journal_paper_doi 10.1021/ic0488839
_journal_volume 43
_journal_year 2004
_chemical_formula_moiety
;
 ?
;
_chemical_formula_sum 'C24 H28 K2 O36 Y2'
_chemical_formula_weight 1148.48
_chemical_name_common
;
yttrium potassium squarate hexahydrate
;
_chemical_name_systematic
;
 ?
;
_space_group_IT_number 15
_symmetry_cell_setting monoclinic
_symmetry_space_group_name_Hall '-C 2yc'
_symmetry_space_group_name_H-M 'C 1 2/c 1'
_atom_sites_solution_hydrogens geom
_atom_sites_solution_primary direct
_atom_sites_solution_secondary difmap
_audit_creation_method SHELXL-97
_cell_angle_alpha 90
_cell_angle_beta 90.3959(9)
_cell_angle_gamma 90
_cell_formula_units_Z 4
_cell_length_a 8.3341(2)
_cell_length_b 37.7094(9)
_cell_length_c 11.7195(3)
_cell_measurement_reflns_used 5326
_cell_measurement_temperature 293(2)
_cell_measurement_theta_max 30.03
_cell_measurement_theta_min 2.72
_cell_volume 3683.05(16)
_computing_cell_refinement 'SCALEPACK (Otwinowski & Minor, 1997)'
_computing_data_collection 'Collect (Nonius BV, 1997-2000)'
_computing_data_reduction
;
DENZO and SCALEPACK (Otwinowski & Minor, 1997)
;
_computing_molecular_graphics 'Diamond 2.1e (Crystal Impact, Bonn)'
_computing_structure_refinement 'SHELXL-97 (Sheldrick, 1997)'
_diffrn_ambient_temperature 293(2)
_diffrn_detector_area_resol_mean 9
_diffrn_measured_fraction_theta_full 0.994
_diffrn_measured_fraction_theta_max 0.994
_diffrn_measurement_device '95mm CCD camera on \k-goniostat'
_diffrn_measurement_device_type KappaCCD
_diffrn_measurement_method CCD
_diffrn_radiation_monochromator 'horizonally mounted graphite crystal'
_diffrn_radiation_source 'fine-focus sealed tube'
_diffrn_radiation_type MoK\a
_diffrn_radiation_wavelength 0.71069
_diffrn_reflns_av_R_equivalents 0.1230
_diffrn_reflns_av_sigmaI/netI 0.0760
_diffrn_reflns_limit_h_max 9
_diffrn_reflns_limit_h_min -11
_diffrn_reflns_limit_k_max 52
_diffrn_reflns_limit_k_min -41
_diffrn_reflns_limit_l_max 14
_diffrn_reflns_limit_l_min -16
_diffrn_reflns_number 22691
_diffrn_reflns_theta_full 30.01
_diffrn_reflns_theta_max 30.01
_diffrn_reflns_theta_min 2.77
_exptl_absorpt_coefficient_mu 3.493
_exptl_absorpt_correction_T_max 0.8934
_exptl_absorpt_correction_T_min 0.4235
_exptl_absorpt_correction_type analytical
_exptl_crystal_colour colourless
_exptl_crystal_density_diffrn 2.071
_exptl_crystal_density_method 'not measured'
_exptl_crystal_description needle
_exptl_crystal_F_000 2304
_exptl_crystal_size_max 0.30
_exptl_crystal_size_mid 0.05
_exptl_crystal_size_min 0.03
_refine_diff_density_max 1.779
_refine_diff_density_min -1.464
_refine_diff_density_rms 0.169
_refine_ls_extinction_coef 0.00111(17)
_refine_ls_extinction_expression Fc^*^=kFc[1+0.001xFc^2^\l^3^/sin(2\q)]^-1/4^
_refine_ls_extinction_method SHELXL
_refine_ls_goodness_of_fit_ref 1.142
_refine_ls_hydrogen_treatment mixed
_refine_ls_matrix_type full
_refine_ls_number_parameters 334
_refine_ls_number_reflns 5365
_refine_ls_number_restraints 20
_refine_ls_restrained_S_all 1.141
_refine_ls_R_factor_all 0.0998
_refine_ls_R_factor_gt 0.0758
_refine_ls_shift/su_max 0.001
_refine_ls_shift/su_mean 0.000
_refine_ls_structure_factor_coef Fsqd
_refine_ls_weighting_details 'calc w=1/[\s^2^(Fo^2^)+(0.0314P)^2^+62.8610P] where P=(Fo^2^+2Fc^2^)/3'
_refine_ls_weighting_scheme calc
_refine_ls_wR_factor_gt 0.1796
_refine_ls_wR_factor_ref 0.1907
_reflns_number_gt 4026
_reflns_number_total 5365
_reflns_threshold_expression >2sigma(I)
_cod_data_source_file ic0488839si20040814_035930.cif
_cod_data_source_block yksq
_cod_original_cell_volume 3683(3)
_cod_original_sg_symbol_Hall -C2yc
_cod_database_code 4312227

loop_
_symmetry_equiv_pos_as_xyz
'x, y, z'
'-x, y, -z+1/2'
'x+1/2, y+1/2, z'
'-x+1/2, y+1/2, -z+1/2'
'-x, -y, -z'
'x, -y, z-1/2'
'-x+1/2, -y+1/2, -z'
'x+1/2, -y+1/2, z-1/2'

loop_
_atom_site_label
_atom_site_type_symbol
_atom_site_fract_x
_atom_site_fract_y
_atom_site_fract_z
_atom_site_U_iso_or_equiv
_atom_site_adp_type
_atom_site_occupancy
_atom_site_symmetry_multiplicity
_atom_site_calc_flag
_atom_site_refinement_flags
_atom_site_disorder_assembly
_atom_site_disorder_group
Y1 Y 0.5000 0.324787(19) 0.2500 0.01768(19) Uani 1 2 d S . .
Y2 Y 0.0000 0.676793(19) 0.2500 0.0193(2) Uani 1 2 d S . .
K1 K 0.5000 0.44179(5) 0.2500 0.0271(4) Uani 1 2 d S . .
K2 K 0.0000 0.55993(5) 0.2500 0.0281(4) Uani 1 2 d S . .
C1 C 0.2530(7) 0.26270(18) 0.1385(6) 0.0305(13) Uani 1 1 d . . .
C2 C 0.0871(6) 0.27527(17) 0.1172(6) 0.0269(12) Uani 1 1 d . . .
C3 C 0.0380(7) 0.23599(18) 0.1142(5) 0.0281(12) Uani 1 1 d . . .
C4 C 0.2059(7) 0.22567(18) 0.1342(6) 0.0290(13) Uani 1 1 d . . .
O1 O 0.3896(5) 0.27816(11) 0.1490(4) 0.0238(8) Uani 1 1 d . . .
O2 O 0.0174(6) 0.30313(13) 0.1180(5) 0.0379(11) Uani 1 1 d . . .
O3 O -0.0892(5) 0.22007(13) 0.1023(4) 0.0324(10) Uani 1 1 d . . .
O4 O 0.2785(5) 0.19652(12) 0.1447(5) 0.0357(11) Uani 1 1 d . . .
C5 C 0.5452(6) 0.53287(15) 0.3829(5) 0.0215(11) Uani 1 1 d . . .
C6 C 0.6121(6) 0.56859(14) 0.3835(5) 0.0199(10) Uani 1 1 d . . .
C7 C 0.4470(6) 0.58303(14) 0.3989(5) 0.0205(10) Uani 1 1 d . . .
C8 C 0.3871(6) 0.54660(14) 0.3937(5) 0.0199(10) Uani 1 1 d . . .
O5 O 0.6028(5) 0.50166(11) 0.3728(4) 0.0251(9) Uani 1 1 d D . .
H5 H 0.719(4) 0.504(2) 0.385(6) 0.038 Uiso 1 1 d D . .
O6 O -0.2546(5) 0.58201(12) 0.3699(4) 0.0311(10) Uani 1 1 d . . .
O7 O 0.3921(5) 0.61312(11) 0.4105(4) 0.0306(10) Uani 1 1 d . . .
O8 O 0.2455(5) 0.53309(12) 0.3911(4) 0.0285(9) Uani 1 1 d D . .
H8 H 0.260(10) 0.5075(8) 0.383(7) 0.043 Uiso 1 1 d D . .
C9 C 0.1102(6) 0.43201(14) 0.1151(5) 0.0203(10) Uani 1 1 d . . .
C10 C -0.0558(6) 0.41768(15) 0.1008(5) 0.0210(10) Uani 1 1 d . . .
C11 C -0.1147(6) 0.45423(14) 0.1079(5) 0.0185(10) Uani 1 1 d . . .
C12 C 0.0455(6) 0.46791(15) 0.1168(5) 0.0206(10) Uani 1 1 d . . .
O9 O 0.2444(5) 0.41865(11) 0.1290(4) 0.0309(10) Uani 1 1 d . . .
O10 O -0.1110(5) 0.38760(11) 0.0898(4) 0.0315(10) Uani 1 1 d . . .
O11 O 0.7439(5) 0.46760(11) 0.1097(4) 0.0274(9) Uani 1 1 d . . .
O12 O 0.1013(5) 0.49907(11) 0.1268(4) 0.0284(9) Uani 1 1 d . . .
O1W O 0.4339(5) 0.37429(12) 0.3724(4) 0.0282(9) Uani 1 1 d D . .
H11 H 0.323(3) 0.373(2) 0.398(6) 0.042 Uiso 1 1 d D . .
H12 H 0.498(6) 0.378(2) 0.441(4) 0.042 Uiso 1 1 d D . .
O2W O 0.2639(5) 0.34776(11) 0.1691(5) 0.0321(10) Uani 1 1 d D . .
H21 H 0.166(5) 0.3350(16) 0.157(7) 0.048 Uiso 1 1 d D . .
H22 H 0.244(8) 0.3727(6) 0.169(7) 0.048 Uiso 1 1 d D . .
O3W O 0.3041(6) 0.30396(12) 0.3786(4) 0.0326(10) Uani 1 1 d D . .
H31 H 0.330(8) 0.295(2) 0.453(3) 0.049 Uiso 1 1 d D . .
H32 H 0.193(3) 0.310(2) 0.378(6) 0.049 Uiso 1 1 d D . .
O4W O -0.0736(5) 0.62864(12) 0.1238(4) 0.0298(10) Uani 1 1 d D . .
H41 H -0.183(4) 0.622(2) 0.107(6) 0.045 Uiso 1 1 d D . .
H42 H -0.015(7) 0.630(2) 0.053(4) 0.045 Uiso 1 1 d D . .
O5W O -0.0969(5) 0.72295(10) 0.3602(4) 0.0256(9) Uani 1 1 d D . .
H51 H -0.040(7) 0.7456(10) 0.355(7) 0.038 Uiso 1 1 d D . .
H52 H -0.211(3) 0.7314(17) 0.370(7) 0.038 Uiso 1 1 d D . .
O6W O -0.2301(5) 0.65374(12) 0.3431(5) 0.0343(11) Uani 1 1 d D . .
H61 H -0.328(6) 0.6646(17) 0.370(7) 0.051 Uiso 1 1 d D . .
H62 H -0.242(9) 0.6284(6) 0.355(7) 0.051 Uiso 1 1 d D . .

loop_
_atom_site_aniso_label
_atom_site_aniso_U_11
_atom_site_aniso_U_22
_atom_site_aniso_U_33
_atom_site_aniso_U_23
_atom_site_aniso_U_13
_atom_site_aniso_U_12
Y1 0.0135(3) 0.0148(3) 0.0247(4) 0.000 -0.0022(2) 0.000
Y2 0.0145(3) 0.0154(4) 0.0280(4) 0.000 0.0008(3) 0.000
K1 0.0187(8) 0.0242(9) 0.0384(10) 0.000 -0.0031(7) 0.000
K2 0.0205(8) 0.0239(9) 0.0399(11) 0.000 0.0031(7) 0.000
C1 0.023(3) 0.034(3) 0.035(3) 0.003(3) -0.001(2) 0.005(2)
C2 0.012(2) 0.032(3) 0.037(3) -0.012(3) 0.000(2) -0.001(2)
C3 0.020(3) 0.036(3) 0.029(3) -0.002(2) 0.000(2) 0.000(2)
C4 0.020(3) 0.033(3) 0.033(3) -0.001(3) -0.004(2) -0.001(2)
O1 0.0171(18) 0.023(2) 0.032(2) -0.0007(17) -0.0037(15) -0.0013(15)
O2 0.027(2) 0.031(3) 0.055(3) -0.003(2) -0.004(2) 0.0032(19)
O3 0.0165(19) 0.036(3) 0.045(3) 0.005(2) -0.0007(18) -0.0036(17)
O4 0.028(2) 0.022(2) 0.057(3) -0.001(2) -0.020(2) 0.0015(17)
C5 0.019(3) 0.018(3) 0.028(3) -0.001(2) -0.001(2) -0.0031(19)
C6 0.018(2) 0.015(2) 0.026(3) -0.005(2) 0.000(2) 0.0000(18)
C7 0.020(3) 0.017(2) 0.024(3) -0.004(2) -0.0011(19) 0.0031(19)
C8 0.020(2) 0.015(2) 0.025(3) 0.0000(19) 0.001(2) -0.0001(18)
O5 0.0189(19) 0.0168(19) 0.039(2) -0.0037(17) -0.0009(16) 0.0023(14)
O6 0.020(2) 0.025(2) 0.048(3) 0.0013(19) 0.0046(18) -0.0043(16)
O7 0.027(2) 0.020(2) 0.044(3) -0.0044(18) 0.0006(19) 0.0051(16)
O8 0.0165(18) 0.024(2) 0.044(3) -0.0004(19) -0.0014(17) 0.0000(16)
C9 0.019(2) 0.016(2) 0.026(3) -0.004(2) -0.0021(19) -0.0018(19)
C10 0.019(3) 0.018(2) 0.025(3) 0.001(2) 0.000(2) 0.0015(19)
C11 0.020(2) 0.015(2) 0.020(3) -0.0002(19) 0.0009(19) -0.0020(18)
C12 0.016(2) 0.019(3) 0.027(3) -0.002(2) 0.0004(19) -0.0009(19)
O9 0.0162(19) 0.022(2) 0.055(3) 0.0013(19) -0.0052(18) 0.0036(15)
O10 0.025(2) 0.019(2) 0.051(3) 0.0026(19) 0.0020(19) -0.0041(16)
O11 0.0148(18) 0.020(2) 0.047(3) 0.0006(18) 0.0014(16) 0.0032(15)
O12 0.021(2) 0.0143(18) 0.050(3) -0.0010(18) 0.0013(18) -0.0008(15)
O1W 0.019(2) 0.030(2) 0.035(2) -0.0091(19) -0.0020(16) 0.0015(16)
O2W 0.019(2) 0.020(2) 0.057(3) 0.008(2) -0.0134(19) 0.0023(16)
O3W 0.025(2) 0.028(2) 0.045(3) 0.008(2) 0.0122(19) 0.0020(17)
O4W 0.019(2) 0.028(2) 0.043(3) -0.0095(19) -0.0011(17) -0.0010(16)
O5W 0.0214(19) 0.0152(19) 0.040(2) -0.0025(17) 0.0052(17) 0.0007(15)
O6W 0.020(2) 0.024(2) 0.059(3) 0.010(2) 0.008(2) 0.0010(16)

loop_
_atom_type_symbol
_atom_type_description
_atom_type_scat_dispersion_real
_atom_type_scat_dispersion_imag
_atom_type_scat_source
C C 0.0033 0.0016 'International Tables Vol C Tables 4.2.6.8 and 6.1.1.4'
H H 0.0000 0.0000 'International Tables Vol C Tables 4.2.6.8 and 6.1.1.4'
O O 0.0106 0.0060 'International Tables Vol C Tables 4.2.6.8 and 6.1.1.4'
K K 0.2009 0.2494 'International Tables Vol C Tables 4.2.6.8 and 6.1.1.4'
Y Y -2.7962 3.5667 'International Tables Vol C Tables 4.2.6.8 and 6.1.1.4'

loop_
_geom_angle_atom_site_label_1
_geom_angle_atom_site_label_2
_geom_angle_atom_site_label_3
_geom_angle
_geom_angle_site_symmetry_1
_geom_angle_site_symmetry_3
_geom_angle_publ_flag
O1 Y1 O1 80.8(2) . 2_655 ?
O1 Y1 O2W 145.07(15) . 2_655 ?
O1 Y1 O2W 75.07(15) 2_655 2_655 ?
O1 Y1 O2W 75.07(15) . . ?
O1 Y1 O2W 145.07(15) 2_655 . ?
O2W Y1 O2W 136.7(2) 2_655 . ?
O1 Y1 O3W 78.42(17) . . ?
O1 Y1 O3W 72.21(16) 2_655 . ?
O2W Y1 O3W 116.47(19) 2_655 . ?
O2W Y1 O3W 78.44(18) . . ?
O1 Y1 O3W 72.21(16) . 2_655 ?
O1 Y1 O3W 78.42(17) 2_655 2_655 ?
O2W Y1 O3W 78.44(18) 2_655 2_655 ?
O2W Y1 O3W 116.47(19) . 2_655 ?
O3W Y1 O3W 141.2(2) . 2_655 ?
O1 Y1 O1W 143.16(14) . . ?
O1 Y1 O1W 112.02(16) 2_655 . ?
O2W Y1 O1W 70.65(15) 2_655 . ?
O2W Y1 O1W 76.22(16) . . ?
O3W Y1 O1W 73.61(16) . . ?
O3W Y1 O1W 142.66(15) 2_655 . ?
O1 Y1 O1W 112.02(16) . 2_655 ?
O1 Y1 O1W 143.16(14) 2_655 2_655 ?
O2W Y1 O1W 76.22(16) 2_655 2_655 ?
O2W Y1 O1W 70.65(15) . 2_655 ?
O3W Y1 O1W 142.66(15) . 2_655 ?
O3W Y1 O1W 73.61(16) 2_655 2_655 ?
O1W Y1 O1W 79.0(2) . 2_655 ?
O1 Y1 K1 139.61(10) . . ?
O1 Y1 K1 139.61(10) 2_655 . ?
O2W Y1 K1 68.34(11) 2_655 . ?
O2W Y1 K1 68.34(11) . . ?
O3W Y1 K1 109.42(11) . . ?
O3W Y1 K1 109.42(11) 2_655 . ?
O1W Y1 K1 39.51(11) . . ?
O1W Y1 K1 39.51(11) 2_655 . ?
O5W Y2 O5W 82.5(2) 2 . ?
O5W Y2 O4 77.19(17) 2 4 ?
O5W Y2 O4 75.12(17) . 4 ?
O5W Y2 O4 75.12(17) 2 3_455 ?
O5W Y2 O4 77.19(17) . 3_455 ?
O4 Y2 O4 142.9(2) 4 3_455 ?
O5W Y2 O6W 74.58(16) 2 2 ?
O5W Y2 O6W 144.68(15) . 2 ?
O4 Y2 O6W 73.84(18) 4 2 ?
O4 Y2 O6W 120.75(19) 3_455 2 ?
O5W Y2 O6W 144.68(15) 2 . ?
O5W Y2 O6W 74.58(16) . . ?
O4 Y2 O6W 120.75(19) 4 . ?
O4 Y2 O6W 73.84(18) 3_455 . ?
O6W Y2 O6W 137.1(2) 2 . ?
O5W Y2 O4W 108.14(16) 2 . ?
O5W Y2 O4W 144.80(15) . . ?
O4 Y2 O4W 139.38(16) 4 . ?
O4 Y2 O4W 73.67(16) 3_455 . ?
O6W Y2 O4W 69.36(15) 2 . ?
O6W Y2 O4W 78.66(17) . . ?
O5W Y2 O4W 144.80(15) 2 2 ?
O5W Y2 O4W 108.14(16) . 2 ?
O4 Y2 O4W 73.67(16) 4 2 ?
O4 Y2 O4W 139.38(16) 3_455 2 ?
O6W Y2 O4W 78.66(17) 2 2 ?
O6W Y2 O4W 69.36(15) . 2 ?
O4W Y2 O4W 82.7(2) . 2 ?
O5W Y2 K2 138.74(11) 2 . ?
O5W Y2 K2 138.74(11) . . ?
O4 Y2 K2 108.56(11) 4 . ?
O4 Y2 K2 108.56(11) 3_455 . ?
O6W Y2 K2 68.54(11) 2 . ?
O6W Y2 K2 68.54(11) . . ?
O4W Y2 K2 41.36(12) . . ?
O4W Y2 K2 41.36(12) 2 . ?
O9 K1 O9 142.3(2) . 2_655 ?
O9 K1 O11 112.20(15) . . ?
O9 K1 O11 81.21(14) 2_655 . ?
O9 K1 O11 81.21(14) . 2_655 ?
O9 K1 O11 112.20(15) 2_655 2_655 ?
O11 K1 O11 139.27(18) . 2_655 ?
O9 K1 O5 140.11(13) . . ?
O9 K1 O5 75.67(13) 2_655 . ?
O11 K1 O5 78.51(13) . . ?
O11 K1 O5 68.89(12) 2_655 . ?
O9 K1 O5 75.67(13) . 2_655 ?
O9 K1 O5 140.11(13) 2_655 2_655 ?
O11 K1 O5 68.89(12) . 2_655 ?
O11 K1 O5 78.51(13) 2_655 2_655 ?
O5 K1 O5 73.03(18) . 2_655 ?
O9 K1 O1W 80.16(13) . . ?
O9 K1 O1W 67.52(13) 2_655 . ?
O11 K1 O1W 135.93(12) . . ?
O11 K1 O1W 82.94(12) 2_655 . ?
O5 K1 O1W 119.83(13) . . ?
O5 K1 O1W 151.40(12) 2_655 . ?
O9 K1 O1W 67.52(13) . 2_655 ?
O9 K1 O1W 80.16(13) 2_655 2_655 ?
O11 K1 O1W 82.94(12) . 2_655 ?
O11 K1 O1W 135.93(12) 2_655 2_655 ?
O5 K1 O1W 151.40(12) . 2_655 ?
O5 K1 O1W 119.83(13) 2_655 2_655 ?
O1W K1 O1W 62.33(17) . 2_655 ?
O9 K1 Y1 71.14(10) . . ?
O9 K1 Y1 71.14(10) 2_655 . ?
O11 K1 Y1 110.36(9) . . ?
O11 K1 Y1 110.36(9) 2_655 . ?
O5 K1 Y1 143.48(9) . . ?
O5 K1 Y1 143.48(9) 2_655 . ?
O1W K1 Y1 31.17(8) . . ?
O1W K1 Y1 31.17(8) 2_655 . ?
O6 K2 O6 143.9(2) 2 . ?
O6 K2 O8 112.25(15) 2 2 ?
O6 K2 O8 81.06(14) . 2 ?
O6 K2 O8 81.06(14) 2 . ?
O6 K2 O8 112.25(15) . . ?
O8 K2 O8 137.83(19) 2 . ?
O6 K2 O12 75.32(13) 2 . ?
O6 K2 O12 138.97(13) . . ?
O8 K2 O12 68.15(13) 2 . ?
O8 K2 O12 77.95(14) . . ?
O6 K2 O12 138.97(13) 2 2 ?
O6 K2 O12 75.32(13) . 2 ?
O8 K2 O12 77.95(14) 2 2 ?
O8 K2 O12 68.15(13) . 2 ?
O12 K2 O12 72.32(18) . 2 ?
O6 K2 O4W 80.35(14) 2 2 ?
O6 K2 O4W 68.87(13) . 2 ?
O8 K2 O4W 137.39(13) 2 2 ?
O8 K2 O4W 82.90(12) . 2 ?
O12 K2 O4W 150.98(12) . 2 ?
O12 K2 O4W 119.99(13) 2 2 ?
O6 K2 O4W 68.87(13) 2 . ?
O6 K2 O4W 80.35(14) . . ?
O8 K2 O4W 82.90(12) 2 . ?
O8 K2 O4W 137.39(13) . . ?
O12 K2 O4W 119.99(13) . . ?
O12 K2 O4W 150.98(12) 2 . ?
O4W K2 O4W 63.33(17) 2 . ?
O6 K2 Y2 71.93(10) 2 . ?
O6 K2 Y2 71.93(10) . . ?
O8 K2 Y2 111.08(10) 2 . ?
O8 K2 Y2 111.08(10) . . ?
O12 K2 Y2 143.84(9) . . ?
O12 K2 Y2 143.84(9) 2 . ?
O4W K2 Y2 31.67(9) 2 . ?
O4W K2 Y2 31.67(9) . . ?
O1 C1 C4 132.8(6) . . ?
O1 C1 C2 134.2(6) . . ?
C4 C1 C2 92.9(5) . . ?
O2 C2 C1 136.9(6) . . ?
O2 C2 C3 135.6(5) . . ?
C1 C2 C3 86.8(5) . . ?
O3 C3 C4 135.3(6) . . ?
O3 C3 C2 134.8(6) . . ?
C4 C3 C2 89.9(5) . . ?
O4 C4 C1 134.9(6) . . ?
O4 C4 C3 134.7(6) . . ?
C1 C4 C3 90.5(5) . . ?
C1 O1 Y1 138.2(4) . . ?
C4 O4 Y2 135.0(4) . 3_545 ?
O5 C5 C8 133.8(5) . . ?
O5 C5 C6 135.1(5) . . ?
C8 C5 C6 91.0(4) . . ?
O6 C6 C5 136.4(5) 1_655 . ?
O6 C6 C7 134.3(5) 1_655 . ?
C5 C6 C7 89.1(4) . . ?
O7 C7 C8 138.0(5) . . ?
O7 C7 C6 133.9(5) . . ?
C8 C7 C6 88.1(4) . . ?
O8 C8 C5 134.8(5) . . ?
O8 C8 C7 133.3(5) . . ?
C5 C8 C7 91.7(4) . . ?
C5 O5 K1 132.4(4) . . ?
C5 O5 H5 105(5) . . ?
K1 O5 H5 117(5) . . ?
C6 O6 K2 131.0(4) 1_455 . ?
C8 O8 K2 122.4(4) . . ?
C8 O8 H8 106(5) . . ?
K2 O8 H8 113(5) . . ?
O9 C9 C12 135.3(5) . . ?
O9 C9 C10 134.8(5) . . ?
C12 C9 C10 89.7(4) . . ?
O10 C10 C11 138.4(5) . . ?
O10 C10 C9 133.7(5) . . ?
C11 C10 C9 87.9(4) . . ?
O11 C11 C12 135.5(5) 1_455 . ?
O11 C11 C10 132.7(5) 1_455 . ?
C12 C11 C10 91.7(4) . . ?
O12 C12 C11 132.8(5) . . ?
O12 C12 C9 136.6(5) . . ?
C11 C12 C9 90.5(4) . . ?
C9 O9 K1 130.5(4) . . ?
C11 O11 K1 123.0(4) 1_655 . ?
C12 O12 K2 133.2(4) . . ?
Y1 O1W K1 109.33(16) . . ?
Y1 O1W H11 112(5) . . ?
K1 O1W H11 111(5) . . ?
Y1 O1W H12 118(5) . . ?
K1 O1W H12 101(5) . . ?
H11 O1W H12 106(3) . . ?
Y1 O2W H21 126(4) . . ?
Y1 O2W H22 120(4) . . ?
H21 O2W H22 111(4) . . ?
Y1 O3W H31 123(4) . . ?
Y1 O3W H32 127(4) . . ?
H31 O3W H32 108(3) . . ?
Y2 O4W K2 106.98(17) . . ?
Y2 O4W H41 125(5) . . ?
K2 O4W H41 93(5) . . ?
Y2 O4W H42 111(5) . . ?
K2 O4W H42 111(5) . . ?
H41 O4W H42 108(3) . . ?
Y2 O5W H51 117(4) . . ?
Y2 O5W H52 129(4) . . ?
H51 O5W H52 101(3) . . ?
Y2 O6W H61 133(4) . . ?
Y2 O6W H62 121(4) . . ?
H61 O6W H62 106(3) . . ?

loop_
_geom_bond_atom_site_label_1
_geom_bond_atom_site_label_2
_geom_bond_distance
_geom_bond_site_symmetry_2
_geom_bond_publ_flag
Y1 O1 2.308(4) . ?
Y1 O1 2.308(4) 2_655 ?
Y1 O2W 2.346(4) 2_655 ?
Y1 O2W 2.346(4) . ?
Y1 O3W 2.362(4) . ?
Y1 O3W 2.362(4) 2_655 ?
Y1 O1W 2.419(4) . ?
Y1 O1W 2.419(4) 2_655 ?
Y1 K1 4.411(2) . ?
Y2 O5W 2.315(4) 2 ?
Y2 O5W 2.315(4) . ?
Y2 O4 2.337(4) 4 ?
Y2 O4 2.337(4) 3_455 ?
Y2 O6W 2.376(4) 2 ?
Y2 O6W 2.376(4) . ?
Y2 O4W 2.418(4) . ?
Y2 O4W 2.418(4) 2 ?
Y2 K2 4.406(2) . ?
K1 O9 2.698(5) . ?
K1 O9 2.698(5) 2_655 ?
K1 O11 2.796(4) . ?
K1 O11 2.796(4) 2_655 ?
K1 O5 2.809(4) . ?
K1 O5 2.809(4) 2_655 ?
K1 O1W 2.974(5) . ?
K1 O1W 2.974(5) 2_655 ?
K2 O6 2.684(5) 2 ?
K2 O6 2.684(5) . ?
K2 O8 2.813(5) 2 ?
K2 O8 2.813(5) . ?
K2 O12 2.842(4) . ?
K2 O12 2.842(4) 2 ?
K2 O4W 3.044(5) 2 ?
K2 O4W 3.044(5) . ?
C1 O1 1.284(8) . ?
C1 C4 1.451(10) . ?
C1 C2 1.482(8) . ?
C2 O2 1.200(8) . ?
C2 C3 1.537(9) . ?
C3 O3 1.226(7) . ?
C3 C4 1.470(8) . ?
C4 O4 1.260(8) . ?
O4 Y2 2.337(4) 3_545 ?
C5 O5 1.277(7) . ?
C5 C8 1.422(8) . ?
C5 C6 1.457(7) . ?
C6 O6 1.232(7) 1_655 ?
C6 C7 1.492(7) . ?
C7 O7 1.231(7) . ?
C7 C8 1.462(7) . ?
C8 O8 1.286(7) . ?
O5 H5 0.98(3) . ?
O6 C6 1.232(7) 1_455 ?
O8 H8 0.98(3) . ?
C9 O9 1.237(7) . ?
C9 C12 1.457(8) . ?
C9 C10 1.494(8) . ?
C10 O10 1.230(7) . ?
C10 C11 1.465(7) . ?
C11 O11 1.282(7) 1_455 ?
C11 C12 1.435(7) . ?
C12 O12 1.269(7) . ?
O11 C11 1.282(7) 1_655 ?
O1W H11 0.97(2) . ?
O1W H12 0.97(2) . ?
O2W H21 0.96(2) . ?
O2W H22 0.95(2) . ?
O3W H31 0.96(2) . ?
O3W H32 0.95(2) . ?
O4W H41 0.97(2) . ?
O4W H42 0.96(2) . ?
O5W H51 0.98(2) . ?
O5W H52 1.01(2) . ?
O6W H61 0.97(2) . ?
O6W H62 0.97(2) . ?

loop_
_geom_hbond_atom_site_label_D
_geom_hbond_atom_site_label_H
_geom_hbond_atom_site_label_A
_geom_hbond_distance_DH
_geom_hbond_distance_HA
_geom_hbond_distance_DA
_geom_hbond_angle_DHA
_geom_hbond_site_symmetry_A
O1W H11 O10 0.97(2) 1.86(4) 2.776(6) 157(7) 2
O1W H12 O7 0.97(2) 2.00(2) 2.962(7) 174(6) 5_666
O2W H21 O2 0.96(2) 1.78(3) 2.720(7) 165(7) .
O2W H22 O9 0.95(2) 1.80(3) 2.718(6) 162(8) .
O3W H31 O3 0.96(2) 1.95(2) 2.909(7) 172(7) 8_556
O3W H32 O2 0.95(2) 1.77(4) 2.680(7) 159(8) 2
O4W H41 O7 0.97(2) 1.79(2) 2.746(6) 172(7) 2
O4W H42 O10 0.96(2) 2.09(4) 3.008(7) 158(7) 5_565
O5W H51 O1 0.98(2) 1.75(3) 2.708(6) 163(6) 4
O5W H52 O3 1.01(2) 1.75(4) 2.657(6) 147(6) 4_455
O6W H61 O3 0.97(2) 2.22(5) 2.990(6) 135(6) 4_455
O6W H62 O6 0.97(2) 1.76(2) 2.730(6) 177(7) .
O5 H5 O12 0.98(3) 1.52(4) 2.468(6) 161(7) 2_655
O8 H8 O11 0.98(3) 1.51(3) 2.471(6) 168(8) 2_655
